data_7049140
loop_
_publ_author_name
'Klug, Christina M.'
'Ozumerzifon, Tarik J.'
'Bhowmick, Indrani'
'Livesay, Brooke N.'
'Rapp\'e, Anthony K'
'Shores, Matthew P.'

_publ_section_title
;
 Anionic guest-dependent slow magnetic relaxation in Co(ii) tripodal
 iminopyridine complexes.
;
_journal_issue 25
_journal_name_full 'Dalton transactions (Cambridge, England : 2003)'
_journal_page_first 9117
_journal_page_last 9126
_journal_paper_doi 10.1039/c9dt00739c
_journal_volume 48
_journal_year 2019
_chemical_formula_moiety 'C39 H54 Co N10 O3, Cl [+ solvent]'
_chemical_formula_sum 'C39 H54 Cl Co N10 O3'
_chemical_formula_weight 805.30
_space_group_crystal_system trigonal
_space_group_IT_number 147
_space_group_name_Hall '-P 3'
_space_group_name_H-M_alt 'P -3'
_symmetry_space_group_name_Hall '-P 3'
_symmetry_space_group_name_H-M 'P -3'
_atom_sites_solution_hydrogens geom
_audit_creation_method SHELXL-2013
_audit_update_record
;
2017-12-02 deposited with the CCDC.    2019-02-25 downloaded from the CCDC.
;
_cell_angle_alpha 90
_cell_angle_beta 90
_cell_angle_gamma 120
_cell_formula_units_Z 2
_cell_length_a 15.23350(10)
_cell_length_b 15.23350(10)
_cell_length_c 12.5157(2)
_cell_measurement_reflns_used 9845
_cell_measurement_temperature 120(2)
_cell_measurement_theta_max 29.204
_cell_measurement_theta_min 2.24
_cell_volume 2515.27(5)
_computing_cell_refinement 'Bruker SMART'
_computing_data_collection 'Bruker SMART'
_computing_data_reduction 'Bruker SAINT'
_computing_molecular_graphics 'Bruker SHELXTL'
_computing_publication_material 'Bruker SHELXTL'
_computing_structure_refinement 'SHELXL-2013 (Sheldrick, 2013)'
_computing_structure_solution 'Bruker SHELXTL'
_diffrn_ambient_temperature 120(2)
_diffrn_measured_fraction_theta_full 0.735
_diffrn_measured_fraction_theta_max 0.794
_diffrn_measurement_device_type 'CCD area detector'
_diffrn_measurement_method 'phi and omega scans'
_diffrn_radiation_type MoK\a
_diffrn_radiation_wavelength 0.71073
_diffrn_reflns_av_R_equivalents 0.039
_diffrn_reflns_av_unetI/netI 0.1166
_diffrn_reflns_Laue_measured_fraction_full 0.735
_diffrn_reflns_Laue_measured_fraction_max 0.794
_diffrn_reflns_number 17457
_diffrn_reflns_point_group_measured_fraction_full 0.735
_diffrn_reflns_point_group_measured_fraction_max 0.794
_diffrn_reflns_theta_full 25.000
_diffrn_reflns_theta_max 29.204
_diffrn_reflns_theta_min 2.243
_exptl_absorpt_coefficient_mu 0.434
_exptl_absorpt_correction_T_max 0.962
_exptl_absorpt_correction_T_min 0.939
_exptl_absorpt_correction_type multi-scan
_exptl_absorpt_process_details SADABS,Bruker(2000)
_exptl_crystal_colour orange
_exptl_crystal_density_diffrn 1.063
_exptl_crystal_density_method 'not measured'
_exptl_crystal_description parallelpiped
_exptl_crystal_F_000 852
_exptl_crystal_size_max 0.150
_exptl_crystal_size_mid 0.120
_exptl_crystal_size_min 0.090
_platon_squeeze_details
;
;
_refine_diff_density_max 1.297
_refine_diff_density_min -0.472
_refine_diff_density_rms 0.108
_refine_ls_extinction_method none
_refine_ls_goodness_of_fit_ref 1.073
_refine_ls_hydrogen_treatment constr
_refine_ls_matrix_type full
_refine_ls_number_parameters 166
_refine_ls_number_reflns 3608
_refine_ls_number_restraints 0
_refine_ls_restrained_S_all 1.073
_refine_ls_R_factor_all 0.0869
_refine_ls_R_factor_gt 0.0667
_refine_ls_shift/su_max 0.000
_refine_ls_shift/su_mean 0.000
_refine_ls_structure_factor_coef Fsqd
_refine_ls_weighting_details
; 
 w=1/[\s^2^(Fo^2^)+(0.1211P)^2^] 
 where P=(Fo^2^+2Fc^2^)/3 
;
_refine_ls_weighting_scheme calc
_refine_ls_wR_factor_gt 0.2082
_refine_ls_wR_factor_ref 0.2237
_reflns_Friedel_coverage 0.000
_reflns_number_gt 2371
_reflns_number_total 3608
_reflns_threshold_expression 'I > 2\s(I)'
_cod_data_source_file c9dt00739c2.cif
_cod_data_source_block msn335
_cod_depositor_comments 'Adding full bibliography for 7049140--7049143.cif.'
_cod_database_code 7049140
_shelx_space_group_comment
; 
The symmetry employed for this shelxl refinement is uniquely defined 
by the following loop, which should always be used as a source of 
symmetry information in preference to the above space-group names. 
They are only intended as comments. 
;
_shelx_estimated_absorpt_t_min 0.938
_shelx_estimated_absorpt_t_max 0.962
_shelxl_version_number 2013-2

loop_
_space_group_symop_operation_xyz
'x, y, z'
'-y, x-y, z'
'-x+y, -x, z'
'-x, -y, -z'
'y, -x+y, -z'
'x-y, x, -z'

loop_
_atom_site_label
_atom_site_type_symbol
_atom_site_fract_x
_atom_site_fract_y
_atom_site_fract_z
_atom_site_U_iso_or_equiv
_atom_site_adp_type
_atom_site_occupancy
_atom_site_site_symmetry_order
_atom_site_calc_flag
_atom_site_refinement_flags_posn
_atom_site_refinement_flags_adp
_atom_site_refinement_flags_occupancy
Co1 Co 0.6667 0.3333 0.61977(6) 0.0154(2) Uani 1 3 d S T P
N4 N 0.6667 0.3333 0.8254(4) 0.0187(9) Uani 1 3 d S T P
O1 O 0.5348(2) -0.04132(18) 0.2534(2) 0.0271(6) Uani 1 1 d . . .
C1 C 0.7267(3) 0.2868(3) 0.8602(3) 0.0219(7) Uani 1 1 d . . .
H1A H 0.7056 0.2580 0.9328 0.026 Uiso 1 1 calc R U .
H1B H 0.7996 0.3386 0.8624 0.026 Uiso 1 1 calc R U .
Cl1 Cl 0.6667 0.3333 0.20744(14) 0.0269(4) Uani 1 3 d S T P
N1 N 0.7363(2) 0.2516(2) 0.6763(2) 0.0176(6) Uani 1 1 d . . .
C2 C 0.7093(3) 0.2029(3) 0.7811(3) 0.0200(7) Uani 1 1 d . . .
H2A H 0.7526 0.1736 0.7992 0.024 Uiso 1 1 calc R U .
H2B H 0.6375 0.1481 0.7822 0.024 Uiso 1 1 calc R U .
N2 N 0.5748(2) 0.2015(2) 0.5086(2) 0.0170(6) Uani 1 1 d . . .
C3 C 0.8102(2) 0.2565(2) 0.6251(3) 0.0191(7) Uani 1 1 d . . .
H3 H 0.8415 0.2193 0.6481 0.023 Uiso 1 1 calc R U .
N3 N 0.6615(2) 0.1202(2) 0.2216(2) 0.0219(6) Uani 1 1 d . . .
H4 H 0.6866 0.1838 0.2412 0.026 Uiso 1 1 calc R U .
C4 C 0.4742(2) 0.1529(2) 0.5292(3) 0.0187(7) Uani 1 1 d . . .
C5 C 0.4040(3) 0.0740(3) 0.4680(3) 0.0257(8) Uani 1 1 d . . .
H5 H 0.3338 0.0432 0.4842 0.031 Uiso 1 1 calc R U .
C6 C 0.4361(3) 0.0400(3) 0.3834(3) 0.0247(7) Uani 1 1 d . . .
H6 H 0.3888 -0.0156 0.3414 0.030 Uiso 1 1 calc R U .
C7 C 0.5396(3) 0.0886(2) 0.3601(3) 0.0202(7) Uani 1 1 d . . .
C8 C 0.6054(2) 0.1694(2) 0.4248(3) 0.0194(7) Uani 1 1 d . . .
H8 H 0.6757 0.2035 0.4085 0.023 Uiso 1 1 calc R U .
C9 C 0.5780(3) 0.0498(2) 0.2723(3) 0.0197(7) Uani 1 1 d . . .
C10 C 0.7148(3) 0.0985(3) 0.1347(3) 0.0293(8) Uani 1 1 d . . .
C11 C 0.6449(4) 0.0564(3) 0.0372(3) 0.0423(11) Uani 1 1 d . . .
H11A H 0.5855 -0.0088 0.0556 0.064 Uiso 1 1 calc R U .
H11B H 0.6816 0.0469 -0.0219 0.064 Uiso 1 1 calc R U .
H11C H 0.6229 0.1042 0.0155 0.064 Uiso 1 1 calc R U .
C12 C 0.7435(4) 0.0220(4) 0.1716(5) 0.0493(13) Uani 1 1 d . . .
H12A H 0.6826 -0.0451 0.1755 0.074 Uiso 1 1 calc R U .
H12B H 0.7750 0.0413 0.2424 0.074 Uiso 1 1 calc R U .
H12C H 0.7916 0.0202 0.1209 0.074 Uiso 1 1 calc R U .
C13 C 0.8085(3) 0.1997(3) 0.1094(4) 0.0344(9) Uani 1 1 d . . .
H13A H 0.8507 0.1893 0.0576 0.052 Uiso 1 1 calc R U .
H13B H 0.8472 0.2290 0.1751 0.052 Uiso 1 1 calc R U .
H13C H 0.7878 0.2459 0.0792 0.052 Uiso 1 1 calc R U .

loop_
_atom_site_aniso_label
_atom_site_aniso_U_11
_atom_site_aniso_U_22
_atom_site_aniso_U_33
_atom_site_aniso_U_23
_atom_site_aniso_U_13
_atom_site_aniso_U_12
Co1 0.0145(3) 0.0145(3) 0.0172(4) 0.000 0.000 0.00724(14)
N4 0.0189(14) 0.0189(14) 0.018(2) 0.000 0.000 0.0095(7)
O1 0.0354(15) 0.0165(12) 0.0284(14) -0.0011(10) 0.0048(11) 0.0122(11)
C1 0.0246(17) 0.0253(17) 0.0176(15) 0.0027(13) -0.0015(13) 0.0139(15)
Cl1 0.0190(4) 0.0190(4) 0.0426(9) 0.000 0.000 0.0095(2)
N1 0.0167(13) 0.0176(13) 0.0177(13) -0.0003(10) -0.0012(10) 0.0079(11)
C2 0.0209(16) 0.0179(15) 0.0217(16) 0.0056(12) 0.0020(12) 0.0101(13)
N2 0.0177(13) 0.0173(13) 0.0161(13) 0.0004(10) -0.0022(10) 0.0088(11)
C3 0.0189(15) 0.0173(15) 0.0235(16) 0.0011(12) -0.0023(13) 0.0109(13)
N3 0.0255(15) 0.0150(13) 0.0252(15) 0.0016(11) 0.0044(12) 0.0101(12)
C4 0.0187(15) 0.0170(15) 0.0214(16) 0.0002(12) -0.0004(12) 0.0097(13)
C5 0.0160(16) 0.0231(17) 0.0320(19) -0.0044(14) 0.0028(13) 0.0053(14)
C6 0.0185(16) 0.0207(16) 0.0274(18) -0.0077(14) -0.0035(13) 0.0040(13)
C7 0.0222(16) 0.0170(15) 0.0208(16) 0.0005(12) -0.0002(12) 0.0093(13)
C8 0.0149(15) 0.0149(15) 0.0254(17) 0.0031(12) -0.0004(12) 0.0052(12)
C9 0.0225(16) 0.0177(15) 0.0194(16) -0.0021(12) -0.0021(12) 0.0104(13)
C10 0.037(2) 0.0248(18) 0.0272(19) 0.0061(14) 0.0146(16) 0.0163(16)
C11 0.055(3) 0.028(2) 0.025(2) 0.0004(16) 0.0110(19) 0.006(2)
C12 0.054(3) 0.040(3) 0.069(3) 0.022(2) 0.031(3) 0.035(2)
C13 0.028(2) 0.033(2) 0.039(2) 0.0083(17) 0.0120(17) 0.0120(17)

loop_
_atom_type_symbol
_atom_type_description
_atom_type_scat_dispersion_real
_atom_type_scat_dispersion_imag
_atom_type_scat_source
C C 0.0033 0.0016 'International Tables Vol C Tables 4.2.6.8 and 6.1.1.4'
H H 0.0000 0.0000 'International Tables Vol C Tables 4.2.6.8 and 6.1.1.4'
N N 0.0061 0.0033 'International Tables Vol C Tables 4.2.6.8 and 6.1.1.4'
O O 0.0106 0.0060 'International Tables Vol C Tables 4.2.6.8 and 6.1.1.4'
Cl Cl 0.1484 0.1585 'International Tables Vol C Tables 4.2.6.8 and 6.1.1.4'
Co Co 0.3494 0.9721 'International Tables Vol C Tables 4.2.6.8 and 6.1.1.4'

loop_
_geom_angle_atom_site_label_1
_geom_angle_atom_site_label_2
_geom_angle_atom_site_label_3
_geom_angle
_geom_angle_site_symmetry_1
_geom_angle_site_symmetry_3
N1 Co1 N1 109.46(8) . 2_655
N1 Co1 N1 109.46(8) . 3_665
N1 Co1 N1 109.46(8) 2_655 3_665
N1 Co1 N2 87.28(10) . .
N1 Co1 N2 159.53(11) 2_655 .
N1 Co1 N2 74.09(11) 3_665 .
N1 Co1 N2 74.09(11) . 2_655
N1 Co1 N2 87.28(10) 2_655 2_655
N1 Co1 N2 159.53(11) 3_665 2_655
N2 Co1 N2 86.14(10) . 2_655
N1 Co1 N2 159.53(11) . 3_665
N1 Co1 N2 74.09(10) 2_655 3_665
N1 Co1 N2 87.28(10) 3_665 3_665
N2 Co1 N2 86.13(10) . 3_665
N2 Co1 N2 86.13(10) 2_655 3_665
C1 N4 C1 111.7(2) . 3_665
C1 N4 C1 111.7(2) . 2_655
C1 N4 C1 111.7(2) 3_665 2_655
N4 C1 C2 108.7(3) . .
C3 N1 C2 120.1(3) . .
C3 N1 Co1 119.2(2) . .
C2 N1 Co1 120.1(2) . .
N1 C2 C1 105.6(3) . .
C8 N2 C4 117.2(3) . .
C8 N2 Co1 129.3(2) . .
C4 N2 Co1 113.4(2) . .
N1 C3 C4 118.9(3) . 2_655
C9 N3 C10 124.8(3) . .
N2 C4 C5 123.1(3) . .
N2 C4 C3 114.2(3) . 3_665
C5 C4 C3 122.7(3) . 3_665
C6 C5 C4 119.5(3) . .
C5 C6 C7 118.8(3) . .
C8 C7 C6 118.0(3) . .
C8 C7 C9 121.6(3) . .
C6 C7 C9 120.3(3) . .
N2 C8 C7 123.5(3) . .
O1 C9 N3 124.8(3) . .
O1 C9 C7 119.6(3) . .
N3 C9 C7 115.6(3) . .
N3 C10 C12 110.4(3) . .
N3 C10 C13 105.4(3) . .
C12 C10 C13 111.1(4) . .
N3 C10 C11 109.4(3) . .
C12 C10 C11 109.3(4) . .
C13 C10 C11 111.2(3) . .

loop_
_geom_bond_atom_site_label_1
_geom_bond_atom_site_label_2
_geom_bond_distance
_geom_bond_site_symmetry_2
Co1 N1 2.121(3) .
Co1 N1 2.121(3) 2_655
Co1 N1 2.121(3) 3_665
Co1 N2 2.262(3) .
Co1 N2 2.262(3) 2_655
Co1 N2 2.262(3) 3_665
N4 C1 1.476(4) .
N4 C1 1.476(4) 3_665
N4 C1 1.476(4) 2_655
O1 C9 1.226(4) .
C1 C2 1.531(5) .
N1 C3 1.264(4) .
N1 C2 1.461(4) .
N2 C8 1.335(4) .
N2 C4 1.353(4) .
C3 C4 1.475(5) 2_655
N3 C9 1.344(4) .
N3 C10 1.490(5) .
C4 C5 1.374(5) .
C4 C3 1.475(5) 3_665
C5 C6 1.371(5) .
C6 C7 1.397(5) .
C7 C8 1.394(5) .
C7 C9 1.499(5) .
C10 C12 1.507(6) .
C10 C13 1.521(6) .
C10 C11 1.534(6) .

loop_
_platon_squeeze_void_nr
_platon_squeeze_void_average_x
_platon_squeeze_void_average_y
_platon_squeeze_void_average_z
_platon_squeeze_void_volume
_platon_squeeze_void_count_electrons
_platon_squeeze_void_content
1 0.000 0.000 -0.013 641 70 ' '
